data_7027940
loop_
_publ_author_name
'Stigers, Dannon J.'
'Ferdani, Riccardo'
'Weisman, Gary R.'
'Wong, Edward H.'
'Anderson, Carolyn J.'
'Golen, James A.'
'Moore, Curtis'
'Rheingold, Arnold L.'

_publ_section_title
;
 A new phosphonate pendant-armed cross-bridged tetraamine chelator
 accelerates copper(ii) binding for radiopharmaceutical applications
;
_journal_issue 7
_journal_name_full 'Dalton Transactions'
_journal_page_first 1699
_journal_page_last 1701
_journal_paper_doi 10.1039/b920871b
_journal_volume 39
_journal_year 2010
_chemical_absolute_configuration unk
_chemical_formula_moiety ' C14 H33 N4 O6 P2, 4(H2 O), Cl'
_chemical_formula_sum 'C14 H41 Cl N4 O10 P2'
_chemical_formula_weight 522.90
_chemical_name_systematic
;
?
;
_space_group_IT_number 5
_symmetry_cell_setting monoclinic
_symmetry_space_group_name_Hall 'C 2y'
_symmetry_space_group_name_H-M 'C 1 2 1'
_atom_sites_solution_hydrogens geom
_atom_sites_solution_primary direct
_atom_sites_solution_secondary difmap
_audit_creation_method SHELXL-97
_cell_angle_alpha 90.00
_cell_angle_beta 115.254(3)
_cell_angle_gamma 90.00
_cell_formula_units_Z 2
_cell_length_a 11.5219(16)
_cell_length_b 11.7468(16)
_cell_length_c 9.6554(13)
_cell_measurement_reflns_used 4612
_cell_measurement_temperature 100(2)
_cell_measurement_theta_max 28.19
_cell_measurement_theta_min 2.33
_cell_volume 1181.9(3)
_computing_cell_refinement 'Bruker SMART'
_computing_data_collection 'Bruker SMART'
_computing_data_reduction 'Bruker SAINT'
_computing_molecular_graphics 'Bruker SHELXTL'
_computing_publication_material 'Bruker SHELXTL'
_computing_structure_refinement 'SHELXL-97 (Sheldrick, 1997)'
_computing_structure_solution 'SHELXS-97 (Sheldrick, 1990)'
_diffrn_ambient_temperature 100(2)
_diffrn_measured_fraction_theta_full 1.000
_diffrn_measured_fraction_theta_max 0.946
_diffrn_measurement_device_type 'CCD area detector'
_diffrn_measurement_method 'phi and omega scans'
_diffrn_radiation_monochromator graphite
_diffrn_radiation_source 'fine-focus sealed tube'
_diffrn_radiation_type MoK\a
_diffrn_radiation_wavelength 0.71073
_diffrn_reflns_av_R_equivalents 0.0271
_diffrn_reflns_av_sigmaI/netI 0.0337
_diffrn_reflns_limit_h_max 15
_diffrn_reflns_limit_h_min -14
_diffrn_reflns_limit_k_max 15
_diffrn_reflns_limit_k_min -14
_diffrn_reflns_limit_l_max 12
_diffrn_reflns_limit_l_min -12
_diffrn_reflns_number 6044
_diffrn_reflns_theta_full 25.00
_diffrn_reflns_theta_max 28.20
_diffrn_reflns_theta_min 2.33
_exptl_absorpt_coefficient_mu 0.353
_exptl_absorpt_correction_T_max 0.9826
_exptl_absorpt_correction_T_min 0.9327
_exptl_absorpt_correction_type multi-scan
_exptl_absorpt_process_details sadabs
_exptl_crystal_colour colorless
_exptl_crystal_density_diffrn 1.469
_exptl_crystal_density_method 'not measured'
_exptl_crystal_description BLOCK
_exptl_crystal_F_000 560
_exptl_crystal_size_max 0.20
_exptl_crystal_size_mid 0.20
_exptl_crystal_size_min 0.05
_refine_diff_density_max 0.511
_refine_diff_density_min -0.207
_refine_diff_density_rms 0.065
_refine_ls_abs_structure_details 'Flack H D (1983), Acta Cryst. A39, 876-881'
_refine_ls_abs_structure_Flack 0.32(7)
_refine_ls_extinction_method none
_refine_ls_goodness_of_fit_ref 1.066
_refine_ls_hydrogen_treatment mixed
_refine_ls_matrix_type full
_refine_ls_number_parameters 167
_refine_ls_number_reflns 2590
_refine_ls_number_restraints 7
_refine_ls_restrained_S_all 1.068
_refine_ls_R_factor_all 0.0358
_refine_ls_R_factor_gt 0.0333
_refine_ls_shift/su_max 0.000
_refine_ls_shift/su_mean 0.000
_refine_ls_structure_factor_coef Fsqd
_refine_ls_weighting_details 'calc w=1/[\s^2^(Fo^2^)+(0.0492P)^2^+0.2939P] where P=(Fo^2^+2Fc^2^)/3'
_refine_ls_weighting_scheme calc
_refine_ls_wR_factor_gt 0.0805
_refine_ls_wR_factor_ref 0.0817
_reflns_number_gt 2466
_reflns_number_total 2590
_reflns_threshold_expression >2sigma(I)
_cod_data_source_file b920871bsup1.cif
_cod_data_source_block wong151
_cod_depositor_comments
;
The following automatic conversions were performed:

'_symmetry_cell_setting' value 'Monoclinic' changed to 'monoclinic'
according to /home/saulius/struct/CIF-dictionaries/cif_core.dic
dictionary named 'cif_core.dic' version 2.4.2 from 2011-04-26.

Automatic conversion script
Id: cif_fix_values 1891 2012-01-12 08:04:46Z andrius 
;
_cod_original_sg_symbol_H-M C2
_cod_database_code 7027940

loop_
_symmetry_equiv_pos_as_xyz
'x, y, z'
'-x, y, -z'
'x+1/2, y+1/2, z'
'-x+1/2, y+1/2, -z'

loop_
_atom_site_label
_atom_site_type_symbol
_atom_site_fract_x
_atom_site_fract_y
_atom_site_fract_z
_atom_site_U_iso_or_equiv
_atom_site_adp_type
_atom_site_occupancy
_atom_site_symmetry_multiplicity
_atom_site_calc_flag
_atom_site_refinement_flags
C1 C 0.8166(2) -0.03071(17) 0.7959(2) 0.0168(4) Uani 1 1 d .
H1A H 0.7299 -0.0487 0.7160 0.020 Uiso 1 1 calc R
H1B H 0.8166 -0.0471 0.8965 0.020 Uiso 1 1 calc R
C2 C 0.8345(2) 0.13036(18) 0.6344(2) 0.0190(4) Uani 1 1 d .
H2A H 0.7438 0.1419 0.5614 0.023 Uiso 1 1 calc R
H2B H 0.8703 0.0692 0.5936 0.023 Uiso 1 1 calc R
C3 C 0.9089(2) 0.23959(19) 0.6476(3) 0.0207(4) Uani 1 1 d .
H3A H 0.8722 0.3007 0.6874 0.025 Uiso 1 1 calc R
H3B H 0.8987 0.2626 0.5444 0.025 Uiso 1 1 calc R
C4 C 1.0522(2) 0.22787(19) 0.7530(2) 0.0201(4) Uani 1 1 d .
H4A H 1.0862 0.1597 0.7225 0.024 Uiso 1 1 calc R
H4B H 1.0982 0.2952 0.7396 0.024 Uiso 1 1 calc R
C5 C 1.21036(19) 0.17500(18) 1.0021(2) 0.0188(4) Uani 1 1 d .
H5A H 1.2703 0.2275 0.9851 0.023 Uiso 1 1 calc R
H5B H 1.2175 0.0997 0.9602 0.023 Uiso 1 1 calc R
C6 C 1.2515(2) 0.16315(19) 1.1736(2) 0.0201(4) Uani 1 1 d .
H6A H 1.3370 0.1265 1.2205 0.024 Uiso 1 1 calc R
H6B H 1.2598 0.2400 1.2190 0.024 Uiso 1 1 calc R
C7 C 1.0577(2) 0.32810(18) 0.9788(2) 0.0195(4) Uani 1 1 d .
H7A H 1.0442 0.3883 0.9017 0.023 Uiso 1 1 calc R
H7B H 1.1364 0.3475 1.0712 0.023 Uiso 1 1 calc R
N1 N 0.84102(17) 0.09427(15) 0.78795(19) 0.0167(4) Uani 1 1 d .
N2 N 1.07830(17) 0.21778(16) 0.91677(19) 0.0173(4) Uani 1 1 d .
O1 O 0.87439(15) -0.16814(15) 0.60346(18) 0.0226(3) Uani 1 1 d .
O2 O 0.93395(15) -0.23213(13) 0.86241(16) 0.0196(3) Uani 1 1 d .
H2O H 0.9857 -0.2229 0.9545 0.029 Uiso 0.50 1 calc PR
O3 O 1.05634(14) -0.06245(13) 0.82217(16) 0.0200(3) Uani 1 1 d .
P1 P 0.93236(5) -0.12504(4) 0.77080(5) 0.01635(13) Uani 1 1 d .
Cl1 Cl 1.0000 0.50004(6) 0.5000 0.02390(18) Uani 1 2 d S
O4 O 0.89708(17) 0.54654(14) 0.7451(2) 0.0262(4) Uani 1 1 d D
O5 O 0.66604(18) 0.45094(17) 0.62830(19) 0.0314(4) Uani 1 1 d D
H1N H 0.922(3) 0.115(2) 0.858(3) 0.023(7) Uiso 1 1 d .
H1O H 0.872(3) -0.123(3) 0.541(3) 0.034(8) Uiso 1 1 d .
H4SA H 0.910(4) 0.610(2) 0.781(4) 0.061(11) Uiso 1 1 d D
H4SB H 0.926(2) 0.539(2) 0.681(3) 0.024(7) Uiso 1 1 d D
H5SA H 0.626(3) 0.440(4) 0.681(4) 0.064(12) Uiso 1 1 d D
H5SB H 0.7401(18) 0.475(2) 0.685(3) 0.030(8) Uiso 1 1 d D

loop_
_atom_site_aniso_label
_atom_site_aniso_U_11
_atom_site_aniso_U_22
_atom_site_aniso_U_33
_atom_site_aniso_U_23
_atom_site_aniso_U_13
_atom_site_aniso_U_12
C1 0.0179(10) 0.0143(9) 0.0193(9) -0.0003(7) 0.0089(8) -0.0012(8)
C2 0.0220(11) 0.0188(10) 0.0135(9) 0.0008(8) 0.0049(8) 0.0002(8)
C3 0.0214(11) 0.0205(11) 0.0184(9) 0.0028(8) 0.0066(8) -0.0013(8)
C4 0.0208(11) 0.0215(11) 0.0178(10) 0.0017(8) 0.0080(8) -0.0040(9)
C5 0.0164(11) 0.0200(10) 0.0210(10) 0.0027(8) 0.0089(8) 0.0005(8)
C6 0.0143(10) 0.0210(10) 0.0222(10) 0.0012(8) 0.0052(8) -0.0031(8)
C7 0.0201(11) 0.0152(9) 0.0219(10) -0.0001(8) 0.0077(8) -0.0018(9)
N1 0.0161(9) 0.0166(9) 0.0160(8) 0.0001(6) 0.0055(7) -0.0016(7)
N2 0.0162(9) 0.0168(8) 0.0184(8) 0.0011(7) 0.0070(7) 0.0006(7)
O1 0.0265(8) 0.0219(7) 0.0182(8) -0.0003(6) 0.0084(6) -0.0023(7)
O2 0.0215(8) 0.0177(7) 0.0183(7) -0.0001(6) 0.0071(6) -0.0009(6)
O3 0.0180(7) 0.0217(8) 0.0202(7) -0.0006(6) 0.0081(6) -0.0018(6)
P1 0.0168(3) 0.0157(2) 0.0161(2) -0.00050(19) 0.00657(18) -0.0011(2)
Cl1 0.0197(4) 0.0274(4) 0.0224(4) 0.000 0.0069(3) 0.000
O4 0.0313(10) 0.0205(9) 0.0269(9) -0.0029(7) 0.0125(7) -0.0014(7)
O5 0.0303(9) 0.0430(11) 0.0253(8) -0.0102(8) 0.0161(7) -0.0114(8)

loop_
_atom_type_symbol
_atom_type_description
_atom_type_scat_dispersion_real
_atom_type_scat_dispersion_imag
_atom_type_scat_source
C C 0.0033 0.0016 'International Tables Vol C Tables 4.2.6.8 and 6.1.1.4'
H H 0.0000 0.0000 'International Tables Vol C Tables 4.2.6.8 and 6.1.1.4'
N N 0.0061 0.0033 'International Tables Vol C Tables 4.2.6.8 and 6.1.1.4'
O O 0.0106 0.0060 'International Tables Vol C Tables 4.2.6.8 and 6.1.1.4'
P P 0.1023 0.0942 'International Tables Vol C Tables 4.2.6.8 and 6.1.1.4'
Cl Cl 0.1484 0.1585 'International Tables Vol C Tables 4.2.6.8 and 6.1.1.4'

loop_
_geom_angle_atom_site_label_1
_geom_angle_atom_site_label_2
_geom_angle_atom_site_label_3
_geom_angle
_geom_angle_site_symmetry_1
_geom_angle_site_symmetry_3
N1 C1 P1 115.00(15) . .
N1 C2 C3 111.38(17) . .
C2 C3 C4 112.94(18) . .
N2 C4 C3 112.71(19) . .
N2 C5 C6 114.03(17) . .
N1 C6 C5 113.11(16) 2_757 .
N2 C7 C7 114.11(12) . 2_757
C1 N1 C6 110.17(17) . 2_757
C1 N1 C2 113.05(16) . .
C6 N1 C2 110.29(16) 2_757 .
C5 N2 C4 108.31(16) . .
C5 N2 C7 112.04(15) . .
C4 N2 C7 111.39(16) . .
O3 P1 O2 116.02(9) . .
O3 P1 O1 115.75(9) . .
O2 P1 O1 103.16(9) . .
O3 P1 C1 107.85(9) . .
O2 P1 C1 104.53(9) . .
O1 P1 C1 108.82(9) . .

loop_
_geom_bond_atom_site_label_1
_geom_bond_atom_site_label_2
_geom_bond_distance
_geom_bond_site_symmetry_2
C1 N1 1.503(3) .
C1 P1 1.828(2) .
C2 N1 1.513(3) .
C2 C3 1.518(3) .
C3 C4 1.532(3) .
C4 N2 1.483(3) .
C5 N2 1.475(3) .
C5 C6 1.522(3) .
C6 N1 1.506(3) 2_757
C7 N2 1.488(3) .
C7 C7 1.550(4) 2_757
N1 C6 1.506(3) 2_757
O1 P1 1.5467(16) .
O2 P1 1.5334(15) .
O3 P1 1.4909(16) .

loop_
_geom_hbond_atom_site_label_D
_geom_hbond_atom_site_label_H
_geom_hbond_atom_site_label_A
_geom_hbond_distance_DH
_geom_hbond_distance_HA
_geom_hbond_distance_DA
_geom_hbond_angle_DHA
_geom_hbond_site_symmetry_A
N1 H1N N2 0.92(3) 2.04(3) 2.868(3) 149(2) .
O4 H4SB Cl1 0.823(17) 2.294(17) 3.1142(19) 175(3) .
O5 H5SB O4 0.842(16) 1.848(18) 2.657(3) 160(3) .
O2 H2O O2 0.84 1.61 2.434(3) 165.6 2_757
N1 H1N N2 0.92(3) 2.49(3) 2.973(2) 113.3(19) 2_757
O1 H1O O5 0.79(3) 1.74(3) 2.508(2) 164(3) 4_646
O4 H4SA O2 0.814(18) 1.981(18) 2.795(2) 178(4) 1_565
O5 H5SA O3 0.823(18) 1.86(2) 2.673(2) 169(4) 3_455
